data_1558563
loop_
_publ_author_name
'Jiang, Hong'
'Li, Yu-Long'
'Zhou, Jin'
'Sun, Hong-Shun'
'Zhang, Qing-Yu'
'Shi, Xing-Hao'
'Zhang, Zhi-Yuan'
'Ling, Tian'

_publ_section_title
;
 Diethyl
 3,3'-[(3-fluorophenyl)methylene]bis(1<i>H</i>-indole-2-carboxylate)
;
_journal_coeditor_code HB4349
_journal_issue 7
_journal_name_full IUCrData
_journal_page_first x200912
_journal_paper_doi 10.1107/S2414314620009128
_journal_volume 5
_journal_year 2020
_chemical_formula_iupac 'C29 H25 F N2 O4'
_chemical_formula_moiety 'C29 H25 F N2 O4'
_chemical_formula_sum 'C29 H25 F N2 O4'
_chemical_formula_weight 484.51
_chemical_name_systematic
;
Diethyl 3,3'-[(3-fluorophenyl)methylene]bis(1<i>H</i>-indole-2-carboxylate)
;
_space_group_crystal_system monoclinic
_space_group_IT_number 14
_space_group_name_Hall '-P 2yn'
_space_group_name_H-M_alt 'P 1 21/n 1'
_atom_sites_solution_hydrogens geom
_atom_sites_solution_primary direct
_atom_sites_solution_secondary difmap
_audit_creation_method SHELXL-97
_cell_angle_alpha 90.00
_cell_angle_beta 102.59(3)
_cell_angle_gamma 90.00
_cell_formula_units_Z 4
_cell_length_a 8.9960(18)
_cell_length_b 15.921(3)
_cell_length_c 18.297(4)
_cell_measurement_reflns_used 25
_cell_measurement_temperature 293(2)
_cell_measurement_theta_max 12
_cell_measurement_theta_min 9
_cell_volume 2557.6(9)
_computing_cell_refinement
;
CAD-4 EXPRESS (Enraf--Nonius, 1994)
;
_computing_data_collection
;
CAD-4 EXPRESS (Enraf--Nonius, 1994)
;
_computing_data_reduction
;
XCAD4 (Harms & Wocadlo, 1995)
;
_computing_molecular_graphics
;
SHELXTL (Sheldrick, 2008)
;
_computing_publication_material
;
SHELXTL (Sheldrick, 2008)
;
_computing_structure_refinement
;
SHELXTL (Sheldrick, 2008)
;
_computing_structure_solution
;
SHELXTL (Sheldrick, 2008)
;
_diffrn_ambient_temperature 293(2)
_diffrn_measured_fraction_theta_full 0.999
_diffrn_measured_fraction_theta_max 0.999
_diffrn_measurement_device_type 'Enraf--Nonius CAD-4'
_diffrn_measurement_method \w/2\q
_diffrn_radiation_monochromator graphite
_diffrn_radiation_source 'fine-focus sealed tube'
_diffrn_radiation_type MoK\a
_diffrn_radiation_wavelength 0.71073
_diffrn_reflns_av_R_equivalents 0.1308
_diffrn_reflns_av_sigmaI/netI 0.2485
_diffrn_reflns_limit_h_max 10
_diffrn_reflns_limit_h_min 0
_diffrn_reflns_limit_k_max 19
_diffrn_reflns_limit_k_min 0
_diffrn_reflns_limit_l_max 21
_diffrn_reflns_limit_l_min -22
_diffrn_reflns_number 5000
_diffrn_reflns_theta_full 25.37
_diffrn_reflns_theta_max 25.37
_diffrn_reflns_theta_min 1.71
_diffrn_standards_decay_% 1
_diffrn_standards_interval_count 200
_diffrn_standards_interval_time 2h
_diffrn_standards_number 3
_exptl_absorpt_coefficient_mu 0.089
_exptl_absorpt_correction_T_max 0.9911
_exptl_absorpt_correction_T_min 0.9824
_exptl_absorpt_correction_type psi-scan
_exptl_absorpt_process_details
;
(North <i>et al.</i>,  1968)
;
_exptl_crystal_colour colorless
_exptl_crystal_density_diffrn 1.258
_exptl_crystal_density_method 'not measured'
_exptl_crystal_description block
_exptl_crystal_F_000 1016
_exptl_crystal_size_max 0.20
_exptl_crystal_size_mid 0.20
_exptl_crystal_size_min 0.10
_refine_diff_density_max 0.561
_refine_diff_density_min -0.715
_refine_ls_extinction_method none
_refine_ls_goodness_of_fit_ref 1.296
_refine_ls_hydrogen_treatment mixed
_refine_ls_matrix_type full
_refine_ls_number_parameters 319
_refine_ls_number_reflns 4685
_refine_ls_number_restraints 0
_refine_ls_restrained_S_all 1.296
_refine_ls_R_factor_all 0.3412
_refine_ls_R_factor_gt 0.1426
_refine_ls_shift/su_max 0.009
_refine_ls_shift/su_mean 0.001
_refine_ls_structure_factor_coef Fsqd
_refine_ls_weighting_details 'calc w=1/[\s^2^(Fo^2^)+(0.0600P)^2^] where P=(Fo^2^+2Fc^2^)/3'
_refine_ls_weighting_scheme calc
_refine_ls_wR_factor_gt 0.2527
_refine_ls_wR_factor_ref 0.3063
_reflns_number_gt 1424
_reflns_number_total 4685
_reflns_threshold_expression I>2\s(I)
_cod_data_source_file hb4349sup1.cif
_cod_data_source_block I
_cod_original_sg_symbol_H-M 'P 21/n'
_cod_database_code 1558563

loop_
_symmetry_equiv_pos_as_xyz
x,y,z
1/2-x,1/2+y,1/2-z
-x,-y,-z
1/2+x,1/2-y,1/2+z

loop_
_atom_site_type_symbol
_atom_site_label
_atom_site_fract_x
_atom_site_fract_y
_atom_site_fract_z
_atom_site_U_iso_or_equiv
_atom_site_adp_type
_atom_site_calc_flag
_atom_site_refinement_flags
_atom_site_occupancy
_atom_site_symmetry_multiplicity
_atom_site_disorder_assembly
_atom_site_disorder_group
F F 0.5574(10) 0.2828(5) 0.1783(4) 0.154(4) Uani d . 1 1 . .
O O1 0.1733(8) 0.0523(4) 0.5601(4) 0.080(2) Uani d . 1 1 . .
N N1 0.0972(9) 0.0284(4) 0.4084(5) 0.063(2) Uani d . 1 1 . .
H H1A 0.0468 -0.0028 0.4327 0.076 Uiso calc R 1 1 . .
C C1 0.3860(9) 0.1906(5) 0.3962(5) 0.045(2) Uani d . 1 1 . .
H H1B 0.4561 0.1763 0.4434 0.054 Uiso calc R 1 1 . .
N N2 0.3321(8) 0.4124(4) 0.4463(4) 0.054(2) Uani d . 1 1 . .
H H2A 0.3634 0.4597 0.4668 0.064 Uiso calc R 1 1 . .
O O2 0.3615(8) 0.1390(4) 0.5478(4) 0.078(2) Uani d . 1 1 . .
C C2 0.4782(11) 0.1845(6) 0.3395(6) 0.049(3) Uani d . 1 1 . .
O O3 0.6571(7) 0.2781(3) 0.4797(3) 0.0609(19) Uani d . 1 1 . .
C C3 0.5727(12) 0.1140(8) 0.3428(7) 0.094(5) Uani d . 1 1 . .
H H3A 0.5770 0.0753 0.3812 0.112 Uiso calc R 1 1 . .
O O4 0.6412(7) 0.4138(4) 0.5044(4) 0.071(2) Uani d . 1 1 . .
C C4 0.659(2) 0.1009(11) 0.2907(12) 0.143(7) Uani d . 1 1 . .
H H4A 0.7197 0.0531 0.2945 0.172 Uiso calc R 1 1 . .
C C5 0.6584(19) 0.1558(11) 0.2334(11) 0.129(7) Uani d . 1 1 . .
H H5A 0.7151 0.1471 0.1972 0.155 Uiso calc R 1 1 . .
C C6 0.5694(16) 0.2231(10) 0.2335(7) 0.092(4) Uani d . 1 1 . .
C C7 0.4733(12) 0.2417(7) 0.2840(6) 0.071(3) Uani d . 1 1 . .
H H7A 0.4121 0.2893 0.2792 0.086 Uiso calc R 1 1 . .
C C8 0.2671(10) 0.1236(5) 0.3855(6) 0.050(3) Uani d . 1 1 . .
C C9 0.1838(10) 0.0882(5) 0.3150(6) 0.051(3) Uani d . 1 1 . .
C C10 0.1875(12) 0.1021(6) 0.2409(7) 0.080(4) Uani d . 1 1 . .
H H10A 0.2524 0.1420 0.2276 0.096 Uiso calc R 1 1 . .
C C11 0.0911(12) 0.0547(7) 0.1867(6) 0.082(4) Uani d . 1 1 . .
H H11A 0.0929 0.0626 0.1366 0.099 Uiso calc R 1 1 . .
C C12 -0.0061(14) -0.0033(7) 0.2053(7) 0.088(4) Uani d . 1 1 . .
H H12A -0.0678 -0.0341 0.1673 0.105 Uiso calc R 1 1 . .
C C13 -0.0162(12) -0.0175(6) 0.2762(7) 0.077(3) Uani d . 1 1 . .
H H13A -0.0844 -0.0565 0.2878 0.092 Uiso calc R 1 1 . .
C C14 0.0816(11) 0.0295(6) 0.3329(7) 0.058(3) Uani d . 1 1 . .
C C15 0.2065(11) 0.0855(6) 0.4391(6) 0.057(3) Uani d . 1 1 . .
C C16 0.2487(12) 0.0887(6) 0.5223(7) 0.061(3) Uani d . 1 1 . .
C C17 0.4070(12) 0.1489(9) 0.6278(6) 0.108(5) Uani d . 1 1 . .
H H17A 0.3662 0.2010 0.6427 0.129 Uiso calc R 1 1 . .
H H17B 0.3673 0.1029 0.6525 0.129 Uiso calc R 1 1 . .
C C18 0.5630(13) 0.1500(7) 0.6483(7) 0.112 Uani d . 1 1 . .
H H18A 0.5940 0.1565 0.7016 0.168 Uiso calc R 1 1 . .
H H18B 0.6015 0.1960 0.6241 0.168 Uiso calc R 1 1 . .
H H18C 0.6027 0.0982 0.6337 0.168 Uiso calc R 1 1 . .
C C19 0.3282(9) 0.2778(5) 0.4087(5) 0.039(2) Uani d . 1 1 . .
C C20 0.1817(11) 0.3129(5) 0.3856(5) 0.049(3) Uani d . 1 1 . .
C C21 0.0406(12) 0.2819(6) 0.3459(6) 0.069(3) Uani d . 1 1 . .
H H21A 0.0315 0.2268 0.3286 0.082 Uiso calc R 1 1 . .
C C22 -0.0847(13) 0.3351(7) 0.3330(6) 0.077(4) Uani d . 1 1 . .
H H22A -0.1789 0.3152 0.3073 0.092 Uiso calc R 1 1 . .
C C23 -0.0710(13) 0.4196(7) 0.3585(6) 0.089(4) Uani d . 1 1 . .
H H23A -0.1560 0.4544 0.3490 0.106 Uiso calc R 1 1 . .
C C24 0.0652(12) 0.4502(6) 0.3968(6) 0.071(3) Uani d . 1 1 . .
H H24A 0.0749 0.5056 0.4131 0.085 Uiso calc R 1 1 . .
C C25 0.1893(11) 0.3958(5) 0.4105(5) 0.054(3) Uani d . 1 1 . .
C C26 0.4231(11) 0.3414(5) 0.4456(5) 0.044(2) Uani d . 1 1 . .
C C27 0.5740(11) 0.3489(5) 0.4795(5) 0.045(2) Uani d . 1 1 . .
C C28 0.8156(10) 0.2802(6) 0.5124(6) 0.075(3) Uani d . 1 1 . .
H H28A 0.8324 0.2942 0.5651 0.089 Uiso calc R 1 1 . .
H H28B 0.8662 0.3218 0.4877 0.089 Uiso calc R 1 1 . .
C C29 0.8750(12) 0.1962(7) 0.5028(6) 0.101(4) Uani d . 1 1 . .
H H29A 0.9824 0.1948 0.5241 0.152 Uiso calc R 1 1 . .
H H29B 0.8573 0.1830 0.4504 0.152 Uiso calc R 1 1 . .
H H29C 0.8242 0.1557 0.5276 0.152 Uiso calc R 1 1 . .

loop_
_atom_site_aniso_label
_atom_site_aniso_U_11
_atom_site_aniso_U_22
_atom_site_aniso_U_33
_atom_site_aniso_U_12
_atom_site_aniso_U_13
_atom_site_aniso_U_23
F 0.256(10) 0.129(7) 0.088(6) -0.081(7) 0.063(6) -0.033(5)
O1 0.085(6) 0.085(5) 0.073(6) -0.020(4) 0.022(4) 0.013(4)
N1 0.076(6) 0.026(4) 0.088(7) -0.012(4) 0.016(6) -0.001(5)
C1 0.050(6) 0.033(5) 0.053(7) -0.012(5) 0.011(5) 0.000(5)
N2 0.058(5) 0.031(4) 0.065(6) -0.009(4) 0.001(5) -0.015(4)
O2 0.081(5) 0.091(6) 0.060(5) -0.032(5) 0.014(4) -0.005(4)
C2 0.057(7) 0.035(6) 0.065(8) -0.025(5) 0.033(6) -0.021(5)
O3 0.068(5) 0.036(4) 0.072(5) 0.002(4) 0.001(4) -0.004(3)
C3 0.068(8) 0.109(11) 0.117(12) -0.005(8) 0.049(8) -0.068(9)
O4 0.079(5) 0.030(4) 0.093(5) -0.004(4) -0.008(4) -0.016(4)
C4 0.132(15) 0.105(14) 0.18(2) -0.017(12) 0.016(15) -0.038(13)
C5 0.132(14) 0.101(13) 0.169(19) -0.033(12) 0.065(14) -0.106(13)
C6 0.113(11) 0.097(11) 0.066(10) -0.081(9) 0.022(9) -0.013(9)
C7 0.079(8) 0.067(8) 0.077(9) -0.039(7) 0.036(7) -0.046(7)
C8 0.062(7) 0.025(5) 0.061(7) -0.011(5) 0.013(6) -0.002(5)
C9 0.063(7) 0.025(5) 0.069(8) -0.017(5) 0.023(6) -0.012(6)
C10 0.104(9) 0.053(7) 0.077(9) -0.029(6) 0.009(8) -0.024(7)
C11 0.097(9) 0.081(8) 0.070(9) -0.023(7) 0.021(7) -0.029(7)
C12 0.105(10) 0.074(9) 0.084(10) -0.019(8) 0.023(9) -0.040(8)
C13 0.084(8) 0.034(6) 0.112(10) -0.010(6) 0.019(8) -0.028(7)
C14 0.063(7) 0.032(6) 0.076(9) 0.006(5) 0.006(7) -0.015(6)
C15 0.069(7) 0.031(6) 0.067(8) 0.007(5) 0.010(7) -0.003(6)
C16 0.053(7) 0.039(6) 0.094(10) -0.010(6) 0.022(7) 0.006(6)
C17 0.062(8) 0.200(14) 0.058(9) -0.006(8) 0.008(7) -0.030(9)
C18 0.112 0.112 0.112 0.000 0.024 0.000
C19 0.041(6) 0.026(5) 0.049(6) -0.005(4) 0.010(5) -0.006(4)
C20 0.065(7) 0.032(5) 0.047(6) -0.009(5) 0.008(6) -0.004(5)
C21 0.072(8) 0.042(6) 0.085(9) -0.001(6) 0.003(7) -0.010(6)
C22 0.089(9) 0.061(8) 0.070(8) -0.002(7) -0.008(7) -0.015(6)
C23 0.086(9) 0.072(8) 0.098(10) 0.028(7) -0.002(8) -0.001(8)
C24 0.068(8) 0.039(6) 0.097(9) -0.002(6) -0.003(7) -0.013(6)
C25 0.054(7) 0.036(6) 0.063(7) -0.001(5) -0.007(6) 0.004(5)
C26 0.053(6) 0.036(5) 0.044(6) 0.003(5) 0.009(5) -0.001(5)
C27 0.060(7) 0.030(5) 0.042(6) 0.006(5) 0.001(5) -0.008(5)
C28 0.053(7) 0.056(7) 0.100(9) 0.015(6) -0.016(7) 0.001(6)
C29 0.097(9) 0.099(9) 0.104(10) 0.053(8) 0.012(8) -0.007(8)

loop_
_atom_type_symbol
_atom_type_description
_atom_type_scat_dispersion_real
_atom_type_scat_dispersion_imag
_atom_type_scat_source
C C 0.0033 0.0016 'International Tables Vol C Tables 4.2.6.8 and 6.1.1.4'
H H 0.0000 0.0000 'International Tables Vol C Tables 4.2.6.8 and 6.1.1.4'
N N 0.0061 0.0033 'International Tables Vol C Tables 4.2.6.8 and 6.1.1.4'
O O 0.0106 0.0060 'International Tables Vol C Tables 4.2.6.8 and 6.1.1.4'
F F 0.0171 0.0103 'International Tables Vol C Tables 4.2.6.8 and 6.1.1.4'

loop_
_geom_angle_atom_site_label_1
_geom_angle_atom_site_label_2
_geom_angle_atom_site_label_3
_geom_angle_site_symmetry_1
_geom_angle_site_symmetry_3
_geom_angle
_geom_angle_publ_flag
C14 N1 C15 . . 108.4(9) ?
C14 N1 H1A . . 125.8 ?
C15 N1 H1A . . 125.8 ?
C2 C1 C8 . . 111.1(7) ?
C2 C1 C19 . . 115.7(7) ?
C8 C1 C19 . . 114.4(7) ?
C2 C1 H1B . . 104.7 ?
C8 C1 H1B . . 104.7 ?
C19 C1 H1B . . 104.7 ?
C25 N2 C26 . . 109.7(7) ?
C25 N2 H2A . . 125.1 ?
C26 N2 H2A . . 125.1 ?
C16 O2 C17 . . 117.4(9) ?
C7 C2 C3 . . 119.2(11) ?
C7 C2 C1 . . 123.7(10) ?
C3 C2 C1 . . 117.1(10) ?
C27 O3 C28 . . 119.0(7) ?
C4 C3 C2 . . 121.6(15) ?
C4 C3 H3A . . 119.2 ?
C2 C3 H3A . . 119.2 ?
C3 C4 C5 . . 122.0(19) ?
C3 C4 H4A . . 119.0 ?
C5 C4 H4A . . 119.0 ?
C6 C5 C4 . . 114.4(18) ?
C6 C5 H5A . . 122.8 ?
C4 C5 H5A . . 122.8 ?
C5 C6 F . . 120.2(17) ?
C5 C6 C7 . . 127.9(14) ?
F C6 C7 . . 111.8(15) ?
C2 C7 C6 . . 114.8(11) ?
C2 C7 H7A . . 122.6 ?
C6 C7 H7A . . 122.6 ?
C15 C8 C9 . . 104.8(8) ?
C15 C8 C1 . . 127.7(9) ?
C9 C8 C1 . . 127.4(9) ?
C10 C9 C14 . . 119.6(10) ?
C10 C9 C8 . . 133.6(9) ?
C14 C9 C8 . . 106.8(9) ?
C11 C10 C9 . . 117.9(10) ?
C11 C10 H10A . . 121.0 ?
C9 C10 H10A . . 121.0 ?
C12 C11 C10 . . 121.6(11) ?
C12 C11 H11A . . 119.2 ?
C10 C11 H11A . . 119.2 ?
C13 C12 C11 . . 122.5(12) ?
C13 C12 H12A . . 118.7 ?
C11 C12 H12A . . 118.7 ?
C12 C13 C14 . . 117.2(11) ?
C12 C13 H13A . . 121.4 ?
C14 C13 H13A . . 121.4 ?
N1 C14 C9 . . 108.6(9) ?
N1 C14 C13 . . 130.4(11) ?
C9 C14 C13 . . 121.0(11) ?
N1 C15 C8 . . 111.4(9) ?
N1 C15 C16 . . 116.3(10) ?
C8 C15 C16 . . 131.9(10) ?
O1 C16 O2 . . 125.4(11) ?
O1 C16 C15 . . 121.1(10) ?
O2 C16 C15 . . 113.2(10) ?
C18 C17 O2 . . 109.1(10) ?
C18 C17 H17A . . 109.9 ?
O2 C17 H17A . . 109.9 ?
C18 C17 H17B . . 109.9 ?
O2 C17 H17B . . 109.9 ?
H17A C17 H17B . . 108.3 ?
C17 C18 H18A . . 109.5 ?
C17 C18 H18B . . 109.5 ?
H18A C18 H18B . . 109.5 ?
C17 C18 H18C . . 109.5 ?
H18A C18 H18C . . 109.5 ?
H18B C18 H18C . . 109.5 ?
C26 C19 C20 . . 106.9(7) ?
C26 C19 C1 . . 122.8(8) ?
C20 C19 C1 . . 130.2(7) ?
C25 C20 C21 . . 118.4(9) ?
C25 C20 C19 . . 107.5(8) ?
C21 C20 C19 . . 134.1(8) ?
C22 C21 C20 . . 118.8(9) ?
C22 C21 H21A . . 120.6 ?
C20 C21 H21A . . 120.6 ?
C21 C22 C23 . . 120.8(10) ?
C21 C22 H22A . . 119.6 ?
C23 C22 H22A . . 119.6 ?
C24 C23 C22 . . 120.8(10) ?
C24 C23 H23A . . 119.6 ?
C22 C23 H23A . . 119.6 ?
C23 C24 C25 . . 117.8(9) ?
C23 C24 H24A . . 121.1 ?
C25 C24 H24A . . 121.1 ?
N2 C25 C24 . . 127.8(9) ?
N2 C25 C20 . . 108.8(8) ?
C24 C25 C20 . . 123.4(9) ?
C27 C26 N2 . . 116.7(8) ?
C27 C26 C19 . . 136.2(8) ?
N2 C26 C19 . . 107.1(7) ?
O4 C27 O3 . . 118.1(8) ?
O4 C27 C26 . . 126.7(8) ?
O3 C27 C26 . . 114.9(8) ?
O3 C28 C29 . . 106.7(8) ?
O3 C28 H28A . . 110.4 ?
C29 C28 H28A . . 110.4 ?
O3 C28 H28B . . 110.4 ?
C29 C28 H28B . . 110.4 ?
H28A C28 H28B . . 108.6 ?
C28 C29 H29A . . 109.5 ?
C28 C29 H29B . . 109.5 ?
H29A C29 H29B . . 109.5 ?
C28 C29 H29C . . 109.5 ?
H29A C29 H29C . . 109.5 ?
H29B C29 H29C . . 109.5 ?

loop_
_geom_bond_atom_site_label_1
_geom_bond_atom_site_label_2
_geom_bond_site_symmetry_2
_geom_bond_distance
_geom_bond_publ_flag
F C6 . 1.374(13) ?
O1 C16 . 1.216(10) ?
N1 C14 . 1.356(11) ?
N1 C15 . 1.367(10) ?
N1 H1A . 0.8600 ?
C1 C2 . 1.464(11) ?
C1 C8 . 1.492(10) ?
C1 C19 . 1.517(10) ?
C1 H1B . 0.9800 ?
N2 C25 . 1.335(10) ?
N2 C26 . 1.398(9) ?
N2 H2A . 0.8600 ?
O2 C16 . 1.297(10) ?
O2 C17 . 1.440(11) ?
C2 C7 . 1.359(13) ?
C2 C3 . 1.401(13) ?
O3 C27 . 1.351(9) ?
O3 C28 . 1.421(9) ?
C3 C4 . 1.370(18) ?
C3 H3A . 0.9300 ?
O4 C27 . 1.234(9) ?
C4 C5 . 1.363(19) ?
C4 H4A . 0.9300 ?
C5 C6 . 1.339(18) ?
C5 H5A . 0.9300 ?
C6 C7 . 1.426(15) ?
C7 H7A . 0.9300 ?
C8 C15 . 1.364(11) ?
C8 C9 . 1.457(12) ?
C9 C10 . 1.382(12) ?
C9 C14 . 1.400(11) ?
C10 C11 . 1.389(12) ?
C10 H10A . 0.9300 ?
C11 C12 . 1.365(13) ?
C11 H11A . 0.9300 ?
C12 C13 . 1.339(13) ?
C12 H12A . 0.9300 ?
C13 C14 . 1.418(12) ?
C13 H13A . 0.9300 ?
C15 C16 . 1.488(13) ?
C17 C18 . 1.371(12) ?
C17 H17A . 0.9700 ?
C17 H17B . 0.9700 ?
C18 H18A . 0.9600 ?
C18 H18B . 0.9600 ?
C18 H18C . 0.9600 ?
C19 C26 . 1.399(10) ?
C19 C20 . 1.409(11) ?
C20 C25 . 1.394(11) ?
C20 C21 . 1.407(11) ?
C21 C22 . 1.389(12) ?
C21 H21A . 0.9300 ?
C22 C23 . 1.420(12) ?
C22 H22A . 0.9300 ?
C23 C24 . 1.361(12) ?
C23 H23A . 0.9300 ?
C24 C25 . 1.392(11) ?
C24 H24A . 0.9300 ?
C26 C27 . 1.370(11) ?
C28 C29 . 1.465(11) ?
C28 H28A . 0.9700 ?
C28 H28B . 0.9700 ?
C29 H29A . 0.9600 ?
C29 H29B . 0.9600 ?
C29 H29C . 0.9600 ?

loop_
_geom_hbond_atom_site_label_D
_geom_hbond_atom_site_label_H
_geom_hbond_atom_site_label_A
_geom_hbond_site_symmetry_A
_geom_hbond_distance_DH
_geom_hbond_distance_HA
_geom_hbond_distance_DA
_geom_hbond_angle_DHA
N1 H1A O1 3_556 0.86 2.16 2.918(11) 147
N2 H2A O4 3_666 0.86 2.08 2.904(9) 159
C11 H11A O4 4_454 0.93 2.58 3.498(13) 171

loop_
_geom_torsion_atom_site_label_1
_geom_torsion_atom_site_label_2
_geom_torsion_atom_site_label_3
_geom_torsion_atom_site_label_4
_geom_torsion_site_symmetry_1
_geom_torsion_site_symmetry_2
_geom_torsion_site_symmetry_3
_geom_torsion_site_symmetry_4
_geom_torsion
_geom_torsion_publ_flag
C8 C1 C2 C7 . . . . 110.8(9) ?
C19 C1 C2 C7 . . . . -21.8(13) ?
C8 C1 C2 C3 . . . . -67.4(11) ?
C19 C1 C2 C3 . . . . 159.9(8) ?
C7 C2 C3 C4 . . . . -0.8(16) ?
C1 C2 C3 C4 . . . . 177.5(11) ?
C2 C3 C4 C5 . . . . 1(2) ?
C3 C4 C5 C6 . . . . 1(2) ?
C4 C5 C6 F . . . . -179.3(12) ?
C4 C5 C6 C7 . . . . -3(2) ?
C3 C2 C7 C6 . . . . -0.4(13) ?
C1 C2 C7 C6 . . . . -178.6(8) ?
C5 C6 C7 C2 . . . . 2.2(17) ?
F C6 C7 C2 . . . . 179.2(8) ?
C2 C1 C8 C15 . . . . 149.4(10) ?
C19 C1 C8 C15 . . . . -77.3(12) ?
C2 C1 C8 C9 . . . . -34.5(13) ?
C19 C1 C8 C9 . . . . 98.8(11) ?
C15 C8 C9 C10 . . . . 177.8(11) ?
C1 C8 C9 C10 . . . . 1.0(17) ?
C15 C8 C9 C14 . . . . -1.5(10) ?
C1 C8 C9 C14 . . . . -178.2(8) ?
C14 C9 C10 C11 . . . . -1.9(15) ?
C8 C9 C10 C11 . . . . 178.9(10) ?
C9 C10 C11 C12 . . . . 0.9(16) ?
C10 C11 C12 C13 . . . . 0.7(19) ?
C11 C12 C13 C14 . . . . -1.2(18) ?
C15 N1 C14 C9 . . . . 0.3(10) ?
C15 N1 C14 C13 . . . . -179.8(9) ?
C10 C9 C14 N1 . . . . -178.7(9) ?
C8 C9 C14 N1 . . . . 0.7(10) ?
C10 C9 C14 C13 . . . . 1.4(14) ?
C8 C9 C14 C13 . . . . -179.2(8) ?
C12 C13 C14 N1 . . . . -179.8(10) ?
C12 C13 C14 C9 . . . . 0.1(15) ?
C14 N1 C15 C8 . . . . -1.3(11) ?
C14 N1 C15 C16 . . . . -175.3(8) ?
C9 C8 C15 N1 . . . . 1.7(10) ?
C1 C8 C15 N1 . . . . 178.5(8) ?
C9 C8 C15 C16 . . . . 174.4(9) ?
C1 C8 C15 C16 . . . . -8.8(16) ?
C17 O2 C16 O1 . . . . 3.8(15) ?
C17 O2 C16 C15 . . . . 177.6(9) ?
N1 C15 C16 O1 . . . . -11.3(14) ?
C8 C15 C16 O1 . . . . 176.3(10) ?
N1 C15 C16 O2 . . . . 174.6(8) ?
C8 C15 C16 O2 . . . . 2.1(15) ?
C16 O2 C17 C18 . . . . 138.6(11) ?
C2 C1 C19 C26 . . . . -72.7(11) ?
C8 C1 C19 C26 . . . . 156.2(8) ?
C2 C1 C19 C20 . . . . 104.3(11) ?
C8 C1 C19 C20 . . . . -26.8(14) ?
C26 C19 C20 C25 . . . . -1.7(10) ?
C1 C19 C20 C25 . . . . -179.0(9) ?
C26 C19 C20 C21 . . . . 179.0(10) ?
C1 C19 C20 C21 . . . . 1.6(18) ?
C25 C20 C21 C22 . . . . 0.2(15) ?
C19 C20 C21 C22 . . . . 179.5(10) ?
C20 C21 C22 C23 . . . . 0.8(16) ?
C21 C22 C23 C24 . . . . -0.5(18) ?
C22 C23 C24 C25 . . . . -0.6(17) ?
C26 N2 C25 C24 . . . . -177.8(10) ?
C26 N2 C25 C20 . . . . 0.5(11) ?
C23 C24 C25 N2 . . . . 179.7(10) ?
C23 C24 C25 C20 . . . . 1.7(16) ?
C21 C20 C25 N2 . . . . -179.8(8) ?
C19 C20 C25 N2 . . . . 0.7(11) ?
C21 C20 C25 C24 . . . . -1.4(15) ?
C19 C20 C25 C24 . . . . 179.1(9) ?
C25 N2 C26 C27 . . . . 179.2(8) ?
C25 N2 C26 C19 . . . . -1.5(10) ?
C20 C19 C26 C27 . . . . -179.0(11) ?
C1 C19 C26 C27 . . . . -1.4(16) ?
C20 C19 C26 N2 . . . . 1.9(10) ?
C1 C19 C26 N2 . . . . 179.5(8) ?
C28 O3 C27 O4 . . . . 3.8(13) ?
C28 O3 C27 C26 . . . . 178.8(8) ?
N2 C26 C27 O4 . . . . -7.4(14) ?
C19 C26 C27 O4 . . . . 173.6(10) ?
N2 C26 C27 O3 . . . . 178.1(7) ?
C19 C26 C27 O3 . . . . -1.0(16) ?
C27 O3 C28 C29 . . . . -178.8(8) ?

_cod_database_fobs_code 1558563
